data_7015854
loop_
_publ_author_name
'Batchelor, Luke J.'
'Sander, Mario'
'Tuna, Floriana'
'Helliwell, Madeleine'
'Moro, Fabrizio'
'van Slageren, Joris'
'Burzur\'i, Enrique'
'Montero, Oscar'
'Evangelisti, Marco'
'Luis, Fernando'
'McInnes, Eric J. L.'

_publ_section_title
;
 Chromium(iii) stars and butterflies: synthesis, structural and
 magnetic studies of tetrametallic clusters.
;
_journal_issue 19
_journal_name_full 'Dalton transactions (Cambridge, England : 2003)'
_journal_page_first 5278
_journal_page_last 5284
_journal_paper_doi 10.1039/c1dt10172b
_journal_volume 40
_journal_year 2011
_chemical_formula_moiety '(C42 H46 Cl6 Cr4 N6 O6), 2.5(C2 H3 N)'
_chemical_formula_sum 'C47 H53.5 Cl6 Cr4 N8.5 O6'
_chemical_formula_weight 1254.18
_chemical_name_common '[Cr4(tmp)2(bpy)3Cl6],2.5(MeCN)'
_chemical_name_systematic
;
?
;
_space_group_IT_number 2
_symmetry_cell_setting triclinic
_symmetry_space_group_name_Hall '-P 1'
_symmetry_space_group_name_H-M 'P -1'
_atom_sites_solution_hydrogens geom
_atom_sites_solution_primary direct
_atom_sites_solution_secondary difmap
_audit_creation_method SHELXL-97
_cell_angle_alpha 83.13(3)
_cell_angle_beta 77.85(3)
_cell_angle_gamma 64.92(3)
_cell_formula_units_Z 2
_cell_length_a 11.841(2)
_cell_length_b 12.681(3)
_cell_length_c 19.725(4)
_cell_measurement_reflns_used 3802
_cell_measurement_temperature 100(2)
_cell_measurement_theta_max 26.031
_cell_measurement_theta_min 2.359
_cell_volume 2620.9(12)
_computing_cell_refinement 'Bruker XSCANS'
_computing_data_collection 'Bruker XSCANS'
_computing_data_reduction 'Bruker SHELXTL'
_computing_molecular_graphics 'Bruker SHELXTL'
_computing_publication_material 'Bruker SHELXTL'
_computing_structure_refinement 'SHELXL-97 (Sheldrick, 1997)'
_computing_structure_solution 'SHELXS-97 (Sheldrick, 1990)'
_diffrn_ambient_temperature 100(2)
_diffrn_measured_fraction_theta_full 0.984
_diffrn_measured_fraction_theta_max 0.984
_diffrn_measurement_device_type 'CCD area detector'
_diffrn_measurement_method 'phi and omega scans'
_diffrn_radiation_monochromator graphite
_diffrn_radiation_source 'fine-focus sealed tube'
_diffrn_radiation_type MoK\a
_diffrn_radiation_wavelength 0.71073
_diffrn_reflns_av_R_equivalents 0.0378
_diffrn_reflns_av_sigmaI/netI 0.0652
_diffrn_reflns_limit_h_max 14
_diffrn_reflns_limit_h_min -14
_diffrn_reflns_limit_k_max 15
_diffrn_reflns_limit_k_min -15
_diffrn_reflns_limit_l_max 24
_diffrn_reflns_limit_l_min -24
_diffrn_reflns_number 20926
_diffrn_reflns_theta_full 26.37
_diffrn_reflns_theta_max 26.37
_diffrn_reflns_theta_min 1.93
_exptl_absorpt_coefficient_mu 1.169
_exptl_absorpt_correction_T_max 0.943
_exptl_absorpt_correction_T_min 0.767
_exptl_absorpt_correction_type multi-scan
_exptl_absorpt_process_details SADABS
_exptl_crystal_colour GREEN
_exptl_crystal_density_diffrn 1.589
_exptl_crystal_density_method 'not measured'
_exptl_crystal_description PLATE
_exptl_crystal_F_000 1282
_exptl_crystal_size_max 0.4
_exptl_crystal_size_mid 0.1
_exptl_crystal_size_min 0.05
_refine_diff_density_max 0.926
_refine_diff_density_min -0.614
_refine_diff_density_rms 0.098
_refine_ls_extinction_method none
_refine_ls_goodness_of_fit_ref 1.033
_refine_ls_hydrogen_treatment constr
_refine_ls_matrix_type full
_refine_ls_number_parameters 697
_refine_ls_number_reflns 10547
_refine_ls_number_restraints 79
_refine_ls_restrained_S_all 1.031
_refine_ls_R_factor_all 0.0724
_refine_ls_R_factor_gt 0.0520
_refine_ls_shift/su_max 0.008
_refine_ls_shift/su_mean 0.000
_refine_ls_structure_factor_coef Fsqd
_refine_ls_weighting_details 'calc w=1/[\s^2^(Fo^2^)+(0.0436P)^2^+4.6126P] where P=(Fo^2^+2Fc^2^)/3'
_refine_ls_weighting_scheme calc
_refine_ls_wR_factor_gt 0.1101
_refine_ls_wR_factor_ref 0.1178
_reflns_number_gt 8197
_reflns_number_total 10547
_reflns_threshold_expression >2sigma(I)
_cod_data_source_file c1dt10172b.txt
_cod_data_source_block cr4_2
_cod_depositor_comments
;
The following automatic conversions were performed:
'_symmetry_cell_setting' value 'TRICLINIC' changed to 'triclinic'
according to '/home/saulius/struct/CIF-dictionaries/cif_core.dic'
dictionary named 'cif_core.dic' version 2.4.1 from 2010-06-29.

Automatic conversion script
Id: cif_fix_enum 1555 2011-01-17 13:19:09Z saulius 
;
_cod_original_cell_volume 2620.9(9)
_cod_original_sg_symbol_H-M P-1
_cod_original_formula_sum 'C47 H53.50 Cl6 Cr4 N8.50 O6'
_cod_database_code 7015854

loop_
_symmetry_equiv_pos_as_xyz
'x, y, z'
'-x, -y, -z'

loop_
_atom_site_label
_atom_site_type_symbol
_atom_site_fract_x
_atom_site_fract_y
_atom_site_fract_z
_atom_site_U_iso_or_equiv
_atom_site_adp_type
_atom_site_occupancy
_atom_site_symmetry_multiplicity
_atom_site_calc_flag
_atom_site_refinement_flags
_atom_site_disorder_assembly
_atom_site_disorder_group
Cr1 Cr 0.75622(6) 0.36965(5) 0.24953(3) 0.01018(14) Uani 1 1 d . . .
Cr2 Cr 0.94143(6) 0.26172(5) 0.11886(3) 0.01204(14) Uani 1 1 d . . .
Cr3 Cr 0.69040(6) 0.21874(5) 0.36943(3) 0.01124(14) Uani 1 1 d . . .
Cr4 Cr 0.64738(6) 0.63116(5) 0.26411(3) 0.01165(14) Uani 1 1 d . . .
Cl1 Cl 1.01863(9) 0.40523(8) 0.09973(5) 0.0148(2) Uani 1 1 d . . .
Cl2 Cl 1.14764(9) 0.11771(8) 0.09782(5) 0.0186(2) Uani 1 1 d . . .
Cl3 Cl 0.88177(9) 0.05594(8) 0.34532(5) 0.0165(2) Uani 1 1 d . . .
Cl4 Cl 0.70585(9) 0.19839(8) 0.48594(5) 0.0166(2) Uani 1 1 d . . .
Cl5 Cl 0.64212(9) 0.62494(8) 0.38225(5) 0.0157(2) Uani 1 1 d . . .
Cl6 Cl 0.73526(10) 0.76690(8) 0.24971(5) 0.0198(2) Uani 1 1 d . . .
N1 N 0.9209(3) 0.2642(3) 0.01556(16) 0.0157(7) Uani 1 1 d . . .
N2 N 0.8810(3) 0.1317(3) 0.12022(16) 0.0165(7) Uani 1 1 d . . .
N3 N 0.5830(3) 0.1191(3) 0.38602(15) 0.0130(7) Uani 1 1 d . . .
N4 N 0.5100(3) 0.3414(3) 0.40182(15) 0.0131(7) Uani 1 1 d . . .
N5 N 0.4607(3) 0.7558(3) 0.27128(16) 0.0143(7) Uani 1 1 d . . .
N6 N 0.6300(3) 0.6741(3) 0.16072(16) 0.0151(7) Uani 1 1 d . . .
O1 O 0.9297(2) 0.2563(2) 0.21936(13) 0.0124(5) Uani 1 1 d . . .
O2 O 0.7673(2) 0.3307(2) 0.34691(12) 0.0115(5) Uani 1 1 d . . .
O3 O 0.8094(2) 0.4955(2) 0.24772(12) 0.0106(5) Uani 1 1 d . . .
O4 O 0.7622(2) 0.3710(2) 0.14951(12) 0.0122(5) Uani 1 1 d . . .
O5 O 0.6739(2) 0.2608(2) 0.26994(13) 0.0146(6) Uani 1 1 d . . .
O6 O 0.5920(2) 0.5038(2) 0.26269(13) 0.0127(5) Uani 1 1 d . . .
C1 C 1.0231(4) 0.2512(3) 0.25660(19) 0.0143(8) Uani 1 1 d . . .
H1A H 1.0938 0.2572 0.2237 0.017 Uiso 1 1 calc R . .
H1B H 1.0545 0.1761 0.2809 0.017 Uiso 1 1 calc R . .
C2 C 0.8752(3) 0.3303(3) 0.36937(19) 0.0126(8) Uani 1 1 d . . .
H2A H 0.9160 0.2568 0.3937 0.015 Uiso 1 1 calc R . .
H2B H 0.8465 0.3920 0.4019 0.015 Uiso 1 1 calc R . .
C3 C 0.9200(3) 0.4708(3) 0.27591(19) 0.0128(8) Uani 1 1 d . . .
H3A H 0.8996 0.5273 0.3106 0.015 Uiso 1 1 calc R . .
H3B H 0.9848 0.4793 0.2392 0.015 Uiso 1 1 calc R . .
C4 C 0.9733(3) 0.3475(3) 0.30922(19) 0.0122(8) Uani 1 1 d . . .
C5 C 1.0861(4) 0.3338(3) 0.3429(2) 0.0156(8) Uani 1 1 d . . .
H5A H 1.0533 0.3844 0.3821 0.019 Uiso 1 1 calc R . .
H5B H 1.1234 0.2543 0.3610 0.019 Uiso 1 1 calc R . .
C6 C 1.1903(4) 0.3607(4) 0.2957(2) 0.0243(10) Uani 1 1 d . . .
H6A H 1.2173 0.3179 0.2540 0.036 Uiso 1 1 calc R . .
H6B H 1.2609 0.3387 0.3191 0.036 Uiso 1 1 calc R . .
H6C H 1.1588 0.4427 0.2841 0.036 Uiso 1 1 calc R . .
C7 C 0.6490(4) 0.3877(3) 0.12718(19) 0.0157(8) Uani 1 1 d . A .
H7A H 0.6671 0.3242 0.0979 0.019 Uiso 1 1 calc R . .
H7B H 0.6219 0.4594 0.0992 0.019 Uiso 1 1 calc R . .
C8 C 0.5743(4) 0.2814(3) 0.2336(2) 0.0169(8) Uani 1 1 d . A .
H8A H 0.4996 0.2860 0.2670 0.020 Uiso 1 1 calc R . .
H8B H 0.5990 0.2156 0.2048 0.020 Uiso 1 1 calc R . .
C9 C 0.4954(4) 0.5010(3) 0.2310(2) 0.0161(8) Uani 1 1 d . A .
H9A H 0.4648 0.5706 0.2016 0.019 Uiso 1 1 calc R . .
H9B H 0.4250 0.5026 0.2670 0.019 Uiso 1 1 calc R . .
C10 C 0.5395(4) 0.3939(3) 0.1873(2) 0.0152(8) Uani 1 1 d . . .
C11 C 0.4257(4) 0.4052(4) 0.1554(2) 0.0273(10) Uani 0.718(10) 1 d PD A 1
H11A H 0.4407 0.3278 0.1434 0.033 Uiso 0.718(10) 1 calc PR A 1
H11B H 0.3511 0.4309 0.1915 0.033 Uiso 0.718(10) 1 calc PR A 1
C12 C 0.3947(6) 0.4831(6) 0.0938(3) 0.0310(19) Uani 0.718(10) 1 d P A 1
H12A H 0.4655 0.4573 0.0563 0.046 Uiso 0.718(10) 1 calc PR A 1
H12B H 0.3763 0.5612 0.1046 0.046 Uiso 0.718(10) 1 calc PR A 1
H12C H 0.3221 0.4814 0.0804 0.046 Uiso 0.718(10) 1 calc PR A 1
C11X C 0.4257(4) 0.4052(4) 0.1554(2) 0.0273(10) Uani 0.282(10) 1 d P A 2
H11C H 0.3566 0.4189 0.1945 0.033 Uiso 0.282(10) 1 calc PR A 2
H11D H 0.4038 0.4779 0.1283 0.033 Uiso 0.282(10) 1 calc PR A 2
C12X C 0.4152(16) 0.3294(14) 0.1153(8) 0.033(5) Uani 0.282(10) 1 d PD A 2
H12D H 0.3393 0.3682 0.0958 0.050 Uiso 0.282(10) 1 calc PR A 2
H12E H 0.4115 0.2634 0.1435 0.050 Uiso 0.282(10) 1 calc PR A 2
H12F H 0.4874 0.3037 0.0786 0.050 Uiso 0.282(10) 1 calc PR A 2
C13 C 0.9468(4) 0.3343(4) -0.0361(2) 0.0204(9) Uani 1 1 d . . .
H13 H 0.9728 0.3894 -0.0259 0.024 Uiso 1 1 calc R . .
C14 C 0.9361(5) 0.3277(4) -0.1031(2) 0.0340(12) Uani 1 1 d . . .
H14 H 0.9557 0.3767 -0.1379 0.041 Uiso 1 1 calc R . .
C15 C 0.8958(5) 0.2468(4) -0.1182(2) 0.0355(12) Uani 1 1 d . . .
H15 H 0.8874 0.2415 -0.1634 0.043 Uiso 1 1 calc R . .
C16 C 0.8680(4) 0.1742(4) -0.0661(2) 0.0271(10) Uani 1 1 d . . .
H16 H 0.8409 0.1195 -0.0755 0.033 Uiso 1 1 calc R . .
C17 C 0.8813(4) 0.1844(4) 0.0007(2) 0.0186(9) Uani 1 1 d . . .
C18 C 0.8576(4) 0.1101(3) 0.06014(19) 0.0162(8) Uani 1 1 d . . .
C19 C 0.8149(4) 0.0254(4) 0.0574(2) 0.0251(10) Uani 1 1 d . . .
H19 H 0.7982 0.0122 0.0159 0.030 Uiso 1 1 calc R . .
C20 C 0.7969(5) -0.0397(4) 0.1166(2) 0.0304(11) Uani 1 1 d . . .
H20 H 0.7669 -0.0964 0.1157 0.036 Uiso 1 1 calc R . .
C21 C 0.8243(5) -0.0194(4) 0.1772(2) 0.0278(11) Uani 1 1 d . . .
H21 H 0.8141 -0.0631 0.2176 0.033 Uiso 1 1 calc R . .
C22 C 0.8667(4) 0.0661(3) 0.1773(2) 0.0210(9) Uani 1 1 d . . .
H22 H 0.8860 0.0789 0.2180 0.025 Uiso 1 1 calc R . .
C23 C 0.6278(4) 0.0041(3) 0.3784(2) 0.0192(9) Uani 1 1 d . . .
H23 H 0.7129 -0.0360 0.3597 0.023 Uiso 1 1 calc R . .
C24 C 0.5528(4) -0.0577(4) 0.3974(2) 0.0230(10) Uani 1 1 d . . .
H24 H 0.5869 -0.1376 0.3915 0.028 Uiso 1 1 calc R . .
C25 C 0.4270(4) 0.0015(4) 0.4251(2) 0.0241(10) Uani 1 1 d . . .
H25 H 0.3751 -0.0383 0.4388 0.029 Uiso 1 1 calc R . .
C26 C 0.3781(4) 0.1199(4) 0.4325(2) 0.0190(9) Uani 1 1 d . . .
H26 H 0.2927 0.1610 0.4502 0.023 Uiso 1 1 calc R . .
C27 C 0.4577(4) 0.1778(3) 0.41312(19) 0.0149(8) Uani 1 1 d . . .
C28 C 0.4169(4) 0.3024(3) 0.42143(19) 0.0144(8) Uani 1 1 d . . .
C29 C 0.2947(4) 0.3770(3) 0.4491(2) 0.0178(9) Uani 1 1 d . . .
H29 H 0.2313 0.3498 0.4615 0.021 Uiso 1 1 calc R . .
C30 C 0.2676(4) 0.4920(4) 0.4580(2) 0.0203(9) Uani 1 1 d . . .
H30 H 0.1856 0.5432 0.4758 0.024 Uiso 1 1 calc R . .
C31 C 0.3632(4) 0.5301(4) 0.4402(2) 0.0216(9) Uani 1 1 d . . .
H31 H 0.3471 0.6069 0.4468 0.026 Uiso 1 1 calc R . .
C32 C 0.4835(4) 0.4524(3) 0.41249(19) 0.0176(9) Uani 1 1 d . . .
H32 H 0.5481 0.4782 0.4008 0.021 Uiso 1 1 calc R . .
C33 C 0.3753(4) 0.7885(3) 0.3300(2) 0.0189(9) Uani 1 1 d . . .
H33 H 0.4019 0.7586 0.3721 0.023 Uiso 1 1 calc R . .
C34 C 0.2512(4) 0.8634(4) 0.3310(2) 0.0263(10) Uani 1 1 d . . .
H34 H 0.1948 0.8831 0.3728 0.032 Uiso 1 1 calc R . .
C35 C 0.2113(4) 0.9092(4) 0.2690(2) 0.0278(10) Uani 1 1 d . . .
H35 H 0.1272 0.9597 0.2683 0.033 Uiso 1 1 calc R . .
C36 C 0.2981(4) 0.8791(4) 0.2077(2) 0.0246(10) Uani 1 1 d . . .
H36 H 0.2735 0.9102 0.1653 0.030 Uiso 1 1 calc R . .
C37 C 0.4212(4) 0.8025(3) 0.2104(2) 0.0184(9) Uani 1 1 d . . .
C38 C 0.5211(4) 0.7629(3) 0.1483(2) 0.0185(9) Uani 1 1 d . . .
C39 C 0.5087(4) 0.8127(4) 0.0826(2) 0.0307(11) Uani 1 1 d . . .
H39 H 0.4336 0.8743 0.0747 0.037 Uiso 1 1 calc R . .
C40 C 0.6092(5) 0.7699(5) 0.0288(2) 0.0391(13) Uani 1 1 d . . .
H40 H 0.6025 0.8026 -0.0157 0.047 Uiso 1 1 calc R . .
C41 C 0.7193(4) 0.6787(4) 0.0412(2) 0.0308(11) Uani 1 1 d . . .
H41 H 0.7876 0.6486 0.0052 0.037 Uiso 1 1 calc R . .
C42 C 0.7270(4) 0.6321(4) 0.10808(19) 0.0184(9) Uani 1 1 d . . .
H42 H 0.8014 0.5703 0.1167 0.022 Uiso 1 1 calc R . .
N1S N 0.4969(7) 0.0784(6) 0.1114(3) 0.091(2) Uani 1 1 d D . .
C1S C 0.4690(7) 0.0679(6) 0.1705(4) 0.0615(18) Uani 1 1 d D . .
C2S C 0.4375(7) 0.0529(6) 0.2453(3) 0.0646(18) Uani 1 1 d D . .
H2S1 H 0.5037 -0.0151 0.2612 0.097 Uiso 1 1 calc R . .
H2S2 H 0.3592 0.0439 0.2569 0.097 Uiso 1 1 calc R . .
H2S3 H 0.4289 0.1202 0.2673 0.097 Uiso 1 1 calc R . .
N2S N 0.9372(10) 0.7146(12) 0.4630(5) 0.079(4) Uani 0.531(11) 1 d PDU B 1
C3S C 0.9571(12) 0.7285(9) 0.4026(6) 0.038(3) Uani 0.531(11) 1 d PDU B 1
C4S C 0.9999(17) 0.7338(13) 0.3313(7) 0.047(4) Uani 0.531(11) 1 d PDU B 1
H4S1 H 1.0875 0.6810 0.3206 0.071 Uiso 0.531(11) 1 calc PR B 1
H4S2 H 0.9910 0.8117 0.3172 0.071 Uiso 0.531(11) 1 calc PR B 1
H4S3 H 0.9508 0.7125 0.3071 0.071 Uiso 0.531(11) 1 calc PR B 1
N2SX N 1.1207(12) 0.6695(10) 0.2870(6) 0.067(4) Uani 0.469(11) 1 d PDU B 2
C3SX C 1.0375(17) 0.6861(15) 0.3328(9) 0.046(4) Uani 0.469(11) 1 d PDU B 2
C4SX C 0.9363(17) 0.7016(19) 0.3905(9) 0.077(6) Uani 0.469(11) 1 d PDU B 2
H4S4 H 0.8742 0.6815 0.3777 0.116 Uiso 0.469(11) 1 calc PR B 2
H4S5 H 0.8976 0.7815 0.4035 0.116 Uiso 0.469(11) 1 calc PR B 2
H4S6 H 0.9691 0.6523 0.4289 0.116 Uiso 0.469(11) 1 calc PR B 2
N3S N 0.0861(8) 1.1179(7) 0.4794(4) 0.035(2) Uani 0.50 1 d PD C -2
C5S C 0.046(3) 1.048(2) 0.489(2) 0.040(6) Uani 0.50 1 d PD C -2
C6S C -0.011(2) 0.961(2) 0.5042(17) 0.032(5) Uani 0.50 1 d PD C -2
H6S H -0.0417 0.9579 0.5532 0.048 Uiso 0.50 1 calc PR C -2
H6T H 0.0517 0.8862 0.4897 0.048 Uiso 0.50 1 calc PR C -2
H6U H -0.0805 0.9842 0.4797 0.048 Uiso 0.50 1 calc PR C -2

loop_
_atom_site_aniso_label
_atom_site_aniso_U_11
_atom_site_aniso_U_22
_atom_site_aniso_U_33
_atom_site_aniso_U_23
_atom_site_aniso_U_13
_atom_site_aniso_U_12
Cr1 0.0141(3) 0.0103(3) 0.0097(3) 0.0007(2) -0.0013(2) -0.0090(3)
Cr2 0.0188(3) 0.0111(3) 0.0101(3) -0.0004(2) -0.0003(2) -0.0109(3)
Cr3 0.0161(3) 0.0096(3) 0.0108(3) 0.0002(2) 0.0000(2) -0.0092(3)
Cr4 0.0155(3) 0.0094(3) 0.0113(3) 0.0018(2) -0.0014(2) -0.0072(3)
Cl1 0.0188(5) 0.0133(5) 0.0154(5) 0.0001(4) 0.0003(4) -0.0113(4)
Cl2 0.0230(5) 0.0139(5) 0.0172(5) -0.0021(4) -0.0014(4) -0.0065(4)
Cl3 0.0189(5) 0.0132(5) 0.0163(5) -0.0001(4) -0.0003(4) -0.0071(4)
Cl4 0.0260(5) 0.0153(5) 0.0119(5) 0.0017(4) -0.0024(4) -0.0128(4)
Cl5 0.0239(5) 0.0142(5) 0.0119(5) 0.0009(4) -0.0023(4) -0.0114(4)
Cl6 0.0301(6) 0.0153(5) 0.0202(5) 0.0025(4) -0.0025(4) -0.0169(4)
N1 0.0217(18) 0.0193(18) 0.0091(16) -0.0005(13) 0.0006(13) -0.0127(15)
N2 0.0263(19) 0.0166(18) 0.0114(16) -0.0019(13) 0.0021(14) -0.0155(15)
N3 0.0190(17) 0.0114(16) 0.0113(16) -0.0002(13) -0.0008(13) -0.0097(14)
N4 0.0199(17) 0.0130(16) 0.0096(16) 0.0011(13) -0.0028(13) -0.0101(14)
N5 0.0165(17) 0.0115(16) 0.0154(17) 0.0025(13) -0.0022(13) -0.0072(14)
N6 0.0168(17) 0.0140(17) 0.0148(17) 0.0008(13) -0.0024(13) -0.0073(14)
O1 0.0138(13) 0.0110(13) 0.0124(13) 0.0000(10) -0.0025(11) -0.0051(11)
O2 0.0153(14) 0.0117(13) 0.0109(13) 0.0017(10) -0.0025(10) -0.0093(11)
O3 0.0135(13) 0.0094(13) 0.0128(13) 0.0007(10) -0.0030(10) -0.0084(11)
O4 0.0167(14) 0.0137(14) 0.0104(13) 0.0012(10) -0.0031(10) -0.0103(11)
O5 0.0208(15) 0.0178(14) 0.0099(13) -0.0009(11) -0.0012(11) -0.0131(12)
O6 0.0141(13) 0.0143(14) 0.0130(13) 0.0018(11) -0.0030(11) -0.0093(11)
C1 0.016(2) 0.015(2) 0.015(2) 0.0037(15) -0.0036(16) -0.0098(16)
C2 0.016(2) 0.0141(19) 0.0123(19) 0.0010(15) -0.0034(15) -0.0108(16)
C3 0.0151(19) 0.0113(19) 0.017(2) -0.0008(15) -0.0027(15) -0.0101(16)
C4 0.0136(19) 0.0139(19) 0.0132(19) 0.0005(15) -0.0033(15) -0.0093(16)
C5 0.016(2) 0.019(2) 0.015(2) 0.0007(16) -0.0048(16) -0.0101(17)
C6 0.020(2) 0.036(3) 0.023(2) 0.0043(19) -0.0092(18) -0.016(2)
C7 0.020(2) 0.017(2) 0.014(2) -0.0006(16) -0.0036(16) -0.0117(17)
C8 0.023(2) 0.019(2) 0.015(2) 0.0010(16) -0.0051(16) -0.0153(18)
C9 0.014(2) 0.020(2) 0.017(2) 0.0030(16) -0.0041(16) -0.0098(17)
C10 0.018(2) 0.019(2) 0.016(2) 0.0018(16) -0.0055(16) -0.0134(17)
C11 0.025(2) 0.050(3) 0.019(2) 0.000(2) -0.0050(18) -0.026(2)
C12 0.028(4) 0.036(4) 0.036(4) 0.012(3) -0.020(3) -0.016(3)
C11X 0.025(2) 0.050(3) 0.019(2) 0.000(2) -0.0050(18) -0.026(2)
C12X 0.036(10) 0.040(11) 0.032(10) -0.024(8) -0.006(8) -0.016(8)
C13 0.031(2) 0.021(2) 0.014(2) -0.0005(17) -0.0015(17) -0.0176(19)
C14 0.060(3) 0.037(3) 0.018(2) 0.005(2) -0.007(2) -0.035(3)
C15 0.069(4) 0.041(3) 0.012(2) 0.003(2) -0.011(2) -0.036(3)
C16 0.046(3) 0.030(3) 0.019(2) 0.0018(19) -0.006(2) -0.029(2)
C17 0.024(2) 0.021(2) 0.015(2) -0.0025(17) -0.0012(17) -0.0140(19)
C18 0.025(2) 0.017(2) 0.0114(19) -0.0009(16) -0.0006(16) -0.0145(18)
C19 0.041(3) 0.028(2) 0.018(2) -0.0075(18) 0.0023(19) -0.027(2)
C20 0.052(3) 0.025(2) 0.025(2) -0.0055(19) 0.003(2) -0.030(2)
C21 0.051(3) 0.025(2) 0.015(2) -0.0010(18) 0.004(2) -0.028(2)
C22 0.034(2) 0.015(2) 0.018(2) -0.0027(17) 0.0012(18) -0.0154(19)
C23 0.026(2) 0.018(2) 0.019(2) -0.0006(17) -0.0033(17) -0.0147(19)
C24 0.037(3) 0.014(2) 0.025(2) -0.0032(17) -0.0032(19) -0.017(2)
C25 0.037(3) 0.028(2) 0.021(2) 0.0005(18) -0.0015(19) -0.029(2)
C26 0.023(2) 0.023(2) 0.019(2) -0.0002(17) -0.0071(17) -0.0166(19)
C27 0.021(2) 0.019(2) 0.0104(19) 0.0019(15) -0.0037(16) -0.0138(17)
C28 0.018(2) 0.018(2) 0.0108(19) 0.0022(15) -0.0042(15) -0.0112(17)
C29 0.018(2) 0.023(2) 0.015(2) -0.0007(17) -0.0031(16) -0.0114(18)
C30 0.020(2) 0.021(2) 0.016(2) -0.0055(17) -0.0025(17) -0.0040(18)
C31 0.033(2) 0.013(2) 0.018(2) 0.0004(16) -0.0032(18) -0.0091(19)
C32 0.025(2) 0.016(2) 0.014(2) 0.0008(16) -0.0023(17) -0.0116(18)
C33 0.021(2) 0.015(2) 0.019(2) -0.0027(16) 0.0018(17) -0.0073(17)
C34 0.027(2) 0.026(2) 0.024(2) -0.0051(19) 0.0048(19) -0.012(2)
C35 0.020(2) 0.015(2) 0.042(3) -0.005(2) -0.005(2) 0.0003(18)
C36 0.026(2) 0.017(2) 0.031(3) 0.0046(19) -0.011(2) -0.0083(19)
C37 0.021(2) 0.013(2) 0.021(2) 0.0053(16) -0.0039(17) -0.0073(17)
C38 0.022(2) 0.017(2) 0.018(2) 0.0082(17) -0.0057(17) -0.0110(18)
C39 0.025(2) 0.037(3) 0.025(2) 0.014(2) -0.0086(19) -0.009(2)
C40 0.038(3) 0.061(4) 0.016(2) 0.016(2) -0.007(2) -0.022(3)
C41 0.026(3) 0.050(3) 0.016(2) 0.002(2) 0.0004(19) -0.018(2)
C42 0.019(2) 0.025(2) 0.014(2) 0.0016(17) -0.0015(16) -0.0130(18)
N1S 0.109(6) 0.095(5) 0.066(4) 0.024(4) -0.037(4) -0.035(4)
C1S 0.075(5) 0.051(4) 0.061(4) 0.010(3) -0.027(4) -0.026(4)
C2S 0.079(5) 0.055(4) 0.070(5) -0.001(3) -0.016(4) -0.036(4)
N2S 0.051(7) 0.127(11) 0.067(6) 0.020(7) -0.009(6) -0.050(7)
C3S 0.035(6) 0.013(5) 0.060(6) -0.005(5) 0.009(6) -0.013(5)
C4S 0.062(10) 0.031(9) 0.057(6) -0.002(7) -0.025(7) -0.022(8)
N2SX 0.088(9) 0.071(9) 0.046(7) 0.018(6) -0.009(5) -0.044(8)
C3SX 0.063(11) 0.035(10) 0.047(7) 0.011(7) -0.025(6) -0.024(9)
C4SX 0.076(11) 0.098(14) 0.085(11) -0.071(11) 0.018(7) -0.058(10)
N3S 0.036(5) 0.026(5) 0.046(5) 0.016(4) -0.019(4) -0.015(4)
C5S 0.031(15) 0.034(10) 0.033(12) 0.006(7) -0.012(11) 0.008(7)
C6S 0.025(12) 0.037(10) 0.012(7) 0.003(8) -0.004(8) 0.007(8)

loop_
_atom_type_symbol
_atom_type_description
_atom_type_scat_dispersion_real
_atom_type_scat_dispersion_imag
_atom_type_scat_source
C C 0.0033 0.0016 'International Tables Vol C Tables 4.2.6.8 and 6.1.1.4'
H H 0.0000 0.0000 'International Tables Vol C Tables 4.2.6.8 and 6.1.1.4'
N N 0.0061 0.0033 'International Tables Vol C Tables 4.2.6.8 and 6.1.1.4'
O O 0.0106 0.0060 'International Tables Vol C Tables 4.2.6.8 and 6.1.1.4'
Cl Cl 0.1484 0.1585 'International Tables Vol C Tables 4.2.6.8 and 6.1.1.4'
Cr Cr 0.3209 0.6236 'International Tables Vol C Tables 4.2.6.8 and 6.1.1.4'

loop_
_geom_angle_atom_site_label_1
_geom_angle_atom_site_label_2
_geom_angle_atom_site_label_3
_geom_angle
_geom_angle_site_symmetry_1
_geom_angle_site_symmetry_3
_geom_angle_publ_flag
O2 Cr1 O3 92.97(11) . . ?
O2 Cr1 O1 92.33(11) . . ?
O3 Cr1 O1 92.66(11) . . ?
O2 Cr1 O4 167.13(11) . . ?
O3 Cr1 O4 96.70(11) . . ?
O1 Cr1 O4 78.80(11) . . ?
O2 Cr1 O6 97.53(11) . . ?
O3 Cr1 O6 79.21(10) . . ?
O1 Cr1 O6 167.49(11) . . ?
O4 Cr1 O6 92.61(11) . . ?
O2 Cr1 O5 78.96(11) . . ?
O3 Cr1 O5 166.78(11) . . ?
O1 Cr1 O5 98.07(11) . . ?
O4 Cr1 O5 92.95(11) . . ?
O6 Cr1 O5 91.37(11) . . ?
O1 Cr2 O4 78.12(11) . . ?
O1 Cr2 N2 94.38(12) . . ?
O4 Cr2 N2 88.68(12) . . ?
O1 Cr2 N1 168.99(12) . . ?
O4 Cr2 N1 94.14(12) . . ?
N2 Cr2 N1 77.46(13) . . ?
O1 Cr2 Cl1 93.89(8) . . ?
O4 Cr2 Cl1 94.87(8) . . ?
N2 Cr2 Cl1 171.52(9) . . ?
N1 Cr2 Cl1 94.58(9) . . ?
O1 Cr2 Cl2 95.02(9) . . ?
O4 Cr2 Cl2 171.58(8) . . ?
N2 Cr2 Cl2 86.97(10) . . ?
N1 Cr2 Cl2 91.94(10) . . ?
Cl1 Cr2 Cl2 90.43(5) . . ?
O2 Cr3 O5 77.89(11) . . ?
O2 Cr3 N4 95.09(12) . . ?
O5 Cr3 N4 91.22(12) . . ?
O2 Cr3 N3 170.50(12) . . ?
O5 Cr3 N3 95.76(11) . . ?
N4 Cr3 N3 77.84(12) . . ?
O2 Cr3 Cl4 94.84(8) . . ?
O5 Cr3 Cl4 171.42(8) . . ?
N4 Cr3 Cl4 84.82(10) . . ?
N3 Cr3 Cl4 90.86(9) . . ?
O2 Cr3 Cl3 94.57(8) . . ?
O5 Cr3 Cl3 94.79(9) . . ?
N4 Cr3 Cl3 169.51(9) . . ?
N3 Cr3 Cl3 92.99(9) . . ?
Cl4 Cr3 Cl3 90.31(5) . . ?
O3 Cr4 O6 78.20(10) . . ?
O3 Cr4 N6 96.93(12) . . ?
O6 Cr4 N6 90.29(12) . . ?
O3 Cr4 N5 167.88(12) . . ?
O6 Cr4 N5 91.01(12) . . ?
N6 Cr4 N5 77.42(13) . . ?
O3 Cr4 Cl5 93.65(9) . . ?
O6 Cr4 Cl5 97.55(8) . . ?
N6 Cr4 Cl5 167.93(9) . . ?
N5 Cr4 Cl5 93.22(10) . . ?
O3 Cr4 Cl6 95.37(8) . . ?
O6 Cr4 Cl6 170.76(8) . . ?
N6 Cr4 Cl6 83.85(10) . . ?
N5 Cr4 Cl6 94.67(9) . . ?
Cl5 Cr4 Cl6 89.42(5) . . ?
C13 N1 C17 118.7(3) . . ?
C13 N1 Cr2 125.6(3) . . ?
C17 N1 Cr2 115.7(3) . . ?
C22 N2 C18 119.0(3) . . ?
C22 N2 Cr2 123.0(3) . . ?
C18 N2 Cr2 118.0(2) . . ?
C23 N3 C27 118.3(3) . . ?
C23 N3 Cr3 126.2(3) . . ?
C27 N3 Cr3 115.1(2) . . ?
C32 N4 C28 119.0(3) . . ?
C32 N4 Cr3 123.6(3) . . ?
C28 N4 Cr3 116.9(3) . . ?
C33 N5 C37 117.6(3) . . ?
C33 N5 Cr4 125.9(3) . . ?
C37 N5 Cr4 116.3(3) . . ?
C42 N6 C38 119.4(3) . . ?
C42 N6 Cr4 123.0(3) . . ?
C38 N6 Cr4 116.5(3) . . ?
C1 O1 Cr2 127.5(2) . . ?
C1 O1 Cr1 116.7(2) . . ?
Cr2 O1 Cr1 102.14(12) . . ?
C2 O2 Cr1 116.7(2) . . ?
C2 O2 Cr3 129.1(2) . . ?
Cr1 O2 Cr3 102.76(12) . . ?
C3 O3 Cr1 117.4(2) . . ?
C3 O3 Cr4 127.4(2) . . ?
Cr1 O3 Cr4 102.15(11) . . ?
C7 O4 Cr1 117.2(2) . . ?
C7 O4 Cr2 131.2(2) . . ?
Cr1 O4 Cr2 100.81(12) . . ?
C8 O5 Cr1 116.8(2) . . ?
C8 O5 Cr3 131.9(2) . . ?
Cr1 O5 Cr3 100.35(12) . . ?
C9 O6 Cr1 117.0(2) . . ?
C9 O6 Cr4 130.1(2) . . ?
Cr1 O6 Cr4 100.37(11) . . ?
O1 C1 C4 113.4(3) . . ?
O1 C1 H1A 108.9 . . ?
C4 C1 H1A 108.9 . . ?
O1 C1 H1B 108.9 . . ?
C4 C1 H1B 108.9 . . ?
H1A C1 H1B 107.7 . . ?
O2 C2 C4 113.3(3) . . ?
O2 C2 H2A 108.9 . . ?
C4 C2 H2A 108.9 . . ?
O2 C2 H2B 108.9 . . ?
C4 C2 H2B 108.9 . . ?
H2A C2 H2B 107.7 . . ?
O3 C3 C4 112.9(3) . . ?
O3 C3 H3A 109.0 . . ?
C4 C3 H3A 109.0 . . ?
O3 C3 H3B 109.0 . . ?
C4 C3 H3B 109.0 . . ?
H3A C3 H3B 107.8 . . ?
C1 C4 C3 113.1(3) . . ?
C1 C4 C2 111.0(3) . . ?
C3 C4 C2 111.2(3) . . ?
C1 C4 C5 107.3(3) . . ?
C3 C4 C5 108.5(3) . . ?
C2 C4 C5 105.4(3) . . ?
C6 C5 C4 115.9(3) . . ?
C6 C5 H5A 108.3 . . ?
C4 C5 H5A 108.3 . . ?
C6 C5 H5B 108.3 . . ?
C4 C5 H5B 108.3 . . ?
H5A C5 H5B 107.4 . . ?
C5 C6 H6A 109.5 . . ?
C5 C6 H6B 109.5 . . ?
H6A C6 H6B 109.5 . . ?
C5 C6 H6C 109.5 . . ?
H6A C6 H6C 109.5 . . ?
H6B C6 H6C 109.5 . . ?
O4 C7 C10 113.7(3) . . ?
O4 C7 H7A 108.8 . . ?
C10 C7 H7A 108.8 . . ?
O4 C7 H7B 108.8 . . ?
C10 C7 H7B 108.8 . . ?
H7A C7 H7B 107.7 . . ?
O5 C8 C10 113.9(3) . . ?
O5 C8 H8A 108.8 . . ?
C10 C8 H8A 108.8 . . ?
O5 C8 H8B 108.8 . . ?
C10 C8 H8B 108.8 . . ?
H8A C8 H8B 107.7 . . ?
O6 C9 C10 113.8(3) . . ?
O6 C9 H9A 108.8 . . ?
C10 C9 H9A 108.8 . . ?
O6 C9 H9B 108.8 . . ?
C10 C9 H9B 108.8 . . ?
H9A C9 H9B 107.7 . . ?
C9 C10 C7 111.8(3) . . ?
C9 C10 C8 110.7(3) . . ?
C7 C10 C8 112.0(3) . . ?
C9 C10 C11 107.5(3) . . ?
C7 C10 C11 108.0(3) . . ?
C8 C10 C11 106.6(3) . . ?
C12 C11 C10 119.1(4) . . ?
C12 C11 H11A 107.6 . . ?
C10 C11 H11A 107.6 . . ?
C12 C11 H11B 107.6 . . ?
C10 C11 H11B 107.6 . . ?
H11A C11 H11B 107.0 . . ?
C11 C12 H12A 109.5 . . ?
C11 C12 H12B 109.5 . . ?
H12A C12 H12B 109.5 . . ?
C11 C12 H12C 109.5 . . ?
H12A C12 H12C 109.5 . . ?
H12B C12 H12C 109.5 . . ?
H12D C12X H12E 109.5 . . ?
H12D C12X H12F 109.5 . . ?
H12E C12X H12F 109.5 . . ?
N1 C13 C14 122.4(4) . . ?
N1 C13 H13 118.8 . . ?
C14 C13 H13 118.8 . . ?
C13 C14 C15 119.0(4) . . ?
C13 C14 H14 120.5 . . ?
C15 C14 H14 120.5 . . ?
C16 C15 C14 119.8(4) . . ?
C16 C15 H15 120.1 . . ?
C14 C15 H15 120.1 . . ?
C15 C16 C17 118.7(4) . . ?
C15 C16 H16 120.7 . . ?
C17 C16 H16 120.7 . . ?
N1 C17 C16 121.5(4) . . ?
N1 C17 C18 114.8(3) . . ?
C16 C17 C18 123.7(4) . . ?
N2 C18 C19 121.2(4) . . ?
N2 C18 C17 114.1(3) . . ?
C19 C18 C17 124.7(4) . . ?
C18 C19 C20 119.5(4) . . ?
C18 C19 H19 120.2 . . ?
C20 C19 H19 120.2 . . ?
C19 C20 C21 119.0(4) . . ?
C19 C20 H20 120.5 . . ?
C21 C20 H20 120.5 . . ?
C22 C21 C20 119.2(4) . . ?
C22 C21 H21 120.4 . . ?
C20 C21 H21 120.4 . . ?
N2 C22 C21 122.0(4) . . ?
N2 C22 H22 119.0 . . ?
C21 C22 H22 119.0 . . ?
N3 C23 C24 122.8(4) . . ?
N3 C23 H23 118.6 . . ?
C24 C23 H23 118.6 . . ?
C25 C24 C23 118.7(4) . . ?
C25 C24 H24 120.7 . . ?
C23 C24 H24 120.7 . . ?
C26 C25 C24 119.7(4) . . ?
C26 C25 H25 120.2 . . ?
C24 C25 H25 120.2 . . ?
C25 C26 C27 119.4(4) . . ?
C25 C26 H26 120.3 . . ?
C27 C26 H26 120.3 . . ?
N3 C27 C26 121.1(4) . . ?
N3 C27 C28 115.0(3) . . ?
C26 C27 C28 123.9(4) . . ?
N4 C28 C29 120.9(4) . . ?
N4 C28 C27 114.9(3) . . ?
C29 C28 C27 124.1(4) . . ?
C30 C29 C28 119.6(4) . . ?
C30 C29 H29 120.2 . . ?
C28 C29 H29 120.2 . . ?
C31 C30 C29 119.3(4) . . ?
C31 C30 H30 120.4 . . ?
C29 C30 H30 120.4 . . ?
C30 C31 C32 119.0(4) . . ?
C30 C31 H31 120.5 . . ?
C32 C31 H31 120.5 . . ?
N4 C32 C31 122.2(4) . . ?
N4 C32 H32 118.9 . . ?
C31 C32 H32 118.9 . . ?
N5 C33 C34 123.3(4) . . ?
N5 C33 H33 118.4 . . ?
C34 C33 H33 118.4 . . ?
C33 C34 C35 118.8(4) . . ?
C33 C34 H34 120.6 . . ?
C35 C34 H34 120.6 . . ?
C34 C35 C36 119.1(4) . . ?
C34 C35 H35 120.4 . . ?
C36 C35 H35 120.4 . . ?
C37 C36 C35 119.0(4) . . ?
C37 C36 H36 120.5 . . ?
C35 C36 H36 120.5 . . ?
N5 C37 C36 122.1(4) . . ?
N5 C37 C38 114.3(3) . . ?
C36 C37 C38 123.6(4) . . ?
N6 C38 C39 121.2(4) . . ?
N6 C38 C37 114.6(3) . . ?
C39 C38 C37 124.2(4) . . ?
C40 C39 C38 119.0(4) . . ?
C40 C39 H39 120.5 . . ?
C38 C39 H39 120.5 . . ?
C41 C40 C39 119.8(4) . . ?
C41 C40 H40 120.1 . . ?
C39 C40 H40 120.1 . . ?
C40 C41 C42 118.9(4) . . ?
C40 C41 H41 120.5 . . ?
C42 C41 H41 120.5 . . ?
N6 C42 C41 121.6(4) . . ?
N6 C42 H42 119.2 . . ?
C41 C42 H42 119.2 . . ?
N1S C1S C2S 178.4(8) . . ?
C1S C2S H2S1 109.5 . . ?
C1S C2S H2S2 109.5 . . ?
H2S1 C2S H2S2 109.5 . . ?
C1S C2S H2S3 109.5 . . ?
H2S1 C2S H2S3 109.5 . . ?
H2S2 C2S H2S3 109.5 . . ?
N2S C3S C4S 171.3(15) . . ?
C3S C4S H4S1 109.5 . . ?
C3S C4S H4S2 109.5 . . ?
H4S1 C4S H4S2 109.5 . . ?
C3S C4S H4S3 109.5 . . ?
H4S1 C4S H4S3 109.5 . . ?
H4S2 C4S H4S3 109.5 . . ?
N2SX C3SX C4SX 177.6(19) . . ?
C3SX C4SX H4S4 109.5 . . ?
C3SX C4SX H4S5 109.5 . . ?
H4S4 C4SX H4S5 109.5 . . ?
C3SX C4SX H4S6 109.5 . . ?
H4S4 C4SX H4S6 109.5 . . ?
H4S5 C4SX H4S6 109.5 . . ?
N3S C5S C6S 177(2) . . ?
C5S C6S H6S 109.5 . . ?
C5S C6S H6T 109.5 . . ?
H6S C6S H6T 109.5 . . ?
C5S C6S H6U 109.5 . . ?
H6S C6S H6U 109.5 . . ?
H6T C6S H6U 109.5 . . ?

loop_
_geom_bond_atom_site_label_1
_geom_bond_atom_site_label_2
_geom_bond_distance
_geom_bond_site_symmetry_2
_geom_bond_publ_flag
Cr1 O2 1.943(3) . ?
Cr1 O3 1.943(2) . ?
Cr1 O1 1.956(3) . ?
Cr1 O4 1.957(3) . ?
Cr1 O6 1.958(3) . ?
Cr1 O5 1.965(3) . ?
Cr2 O1 1.953(3) . ?
Cr2 O4 1.989(3) . ?
Cr2 N2 2.053(3) . ?
Cr2 N1 2.097(3) . ?
Cr2 Cl1 2.3218(12) . ?
Cr2 Cl2 2.3333(15) . ?
Cr3 O2 1.953(2) . ?
Cr3 O5 1.999(3) . ?
Cr3 N4 2.058(3) . ?
Cr3 N3 2.099(3) . ?
Cr3 Cl4 2.3188(12) . ?
Cr3 Cl3 2.3321(15) . ?
Cr4 O3 1.954(3) . ?
Cr4 O6 1.989(3) . ?
Cr4 N6 2.077(3) . ?
Cr4 N5 2.089(3) . ?
Cr4 Cl5 2.3107(12) . ?
Cr4 Cl6 2.3246(12) . ?
N1 C13 1.343(5) . ?
N1 C17 1.364(5) . ?
N2 C22 1.342(5) . ?
N2 C18 1.355(5) . ?
N3 C23 1.339(5) . ?
N3 C27 1.366(5) . ?
N4 C32 1.339(5) . ?
N4 C28 1.359(5) . ?
N5 C33 1.342(5) . ?
N5 C37 1.357(5) . ?
N6 C42 1.339(5) . ?
N6 C38 1.352(5) . ?
O1 C1 1.428(4) . ?
O2 C2 1.436(4) . ?
O3 C3 1.428(4) . ?
O4 C7 1.421(4) . ?
O5 C8 1.423(4) . ?
O6 C9 1.428(4) . ?
C1 C4 1.534(5) . ?
C1 H1A 0.9700 . ?
C1 H1B 0.9700 . ?
C2 C4 1.542(5) . ?
C2 H2A 0.9700 . ?
C2 H2B 0.9700 . ?
C3 C4 1.538(5) . ?
C3 H3A 0.9700 . ?
C3 H3B 0.9700 . ?
C4 C5 1.551(5) . ?
C5 C6 1.518(5) . ?
C5 H5A 0.9700 . ?
C5 H5B 0.9700 . ?
C6 H6A 0.9600 . ?
C6 H6B 0.9600 . ?
C6 H6C 0.9600 . ?
C7 C10 1.543(5) . ?
C7 H7A 0.9700 . ?
C7 H7B 0.9700 . ?
C8 C10 1.545(5) . ?
C8 H8A 0.9700 . ?
C8 H8B 0.9700 . ?
C9 C10 1.533(5) . ?
C9 H9A 0.9700 . ?
C9 H9B 0.9700 . ?
C10 C11 1.550(5) . ?
C11 C12 1.477(7) . ?
C11 H11A 0.9700 . ?
C11 H11B 0.9700 . ?
C12 H12A 0.9600 . ?
C12 H12B 0.9600 . ?
C12 H12C 0.9600 . ?
C12X H12D 0.9600 . ?
C12X H12E 0.9600 . ?
C12X H12F 0.9600 . ?
C13 C14 1.370(6) . ?
C13 H13 0.9300 . ?
C14 C15 1.385(6) . ?
C14 H14 0.9300 . ?
C15 C16 1.379(6) . ?
C15 H15 0.9300 . ?
C16 C17 1.386(6) . ?
C16 H16 0.9300 . ?
C17 C18 1.472(5) . ?
C18 C19 1.378(5) . ?
C19 C20 1.381(6) . ?
C19 H19 0.9300 . ?
C20 C21 1.382(6) . ?
C20 H20 0.9300 . ?
C21 C22 1.375(6) . ?
C21 H21 0.9300 . ?
C22 H22 0.9300 . ?
C23 C24 1.387(5) . ?
C23 H23 0.9300 . ?
C24 C25 1.375(6) . ?
C24 H24 0.9300 . ?
C25 C26 1.375(6) . ?
C25 H25 0.9300 . ?
C26 C27 1.393(5) . ?
C26 H26 0.9300 . ?
C27 C28 1.463(5) . ?
C28 C29 1.385(5) . ?
C29 C30 1.378(6) . ?
C29 H29 0.9300 . ?
C30 C31 1.376(6) . ?
C30 H30 0.9300 . ?
C31 C32 1.382(6) . ?
C31 H31 0.9300 . ?
C32 H32 0.9300 . ?
C33 C34 1.368(6) . ?
C33 H33 0.9300 . ?
C34 C35 1.377(6) . ?
C34 H34 0.9300 . ?
C35 C36 1.386(6) . ?
C35 H35 0.9300 . ?
C36 C37 1.376(6) . ?
C36 H36 0.9300 . ?
C37 C38 1.478(6) . ?
C38 C39 1.381(6) . ?
C39 C40 1.376(6) . ?
C39 H39 0.9300 . ?
C40 C41 1.373(7) . ?
C40 H40 0.9300 . ?
C41 C42 1.385(6) . ?
C41 H41 0.9300 . ?
C42 H42 0.9300 . ?
N1S C1S 1.151(7) . ?
C1S C2S 1.454(8) . ?
C2S H2S1 0.9600 . ?
C2S H2S2 0.9600 . ?
C2S H2S3 0.9600 . ?
N2S C3S 1.171(12) . ?
C3S C4S 1.395(13) . ?
C4S H4S1 0.9600 . ?
C4S H4S2 0.9600 . ?
C4S H4S3 0.9600 . ?
N2SX C3SX 1.153(13) . ?
C3SX C4SX 1.431(14) . ?
C4SX H4S4 0.9600 . ?
C4SX H4S5 0.9600 . ?
C4SX H4S6 0.9600 . ?
N3S C5S 1.153(19) . ?
C5S C6S 1.490(13) . ?
C6S H6S 0.9600 . ?
C6S H6T 0.9600 . ?
C6S H6U 0.9600 . ?

loop_
_geom_torsion_atom_site_label_1
_geom_torsion_atom_site_label_2
_geom_torsion_atom_site_label_3
_geom_torsion_atom_site_label_4
_geom_torsion
_geom_torsion_site_symmetry_1
_geom_torsion_site_symmetry_2
_geom_torsion_site_symmetry_3
_geom_torsion_site_symmetry_4
_geom_torsion_publ_flag
O1 Cr2 N1 C13 138.9(6) . . . . ?
O4 Cr2 N1 C13 94.0(3) . . . . ?
N2 Cr2 N1 C13 -178.3(4) . . . . ?
Cl1 Cr2 N1 C13 -1.2(3) . . . . ?
Cl2 Cr2 N1 C13 -91.8(3) . . . . ?
O1 Cr2 N1 C17 -43.1(8) . . . . ?
O4 Cr2 N1 C17 -88.0(3) . . . . ?
N2 Cr2 N1 C17 -0.3(3) . . . . ?
Cl1 Cr2 N1 C17 176.8(3) . . . . ?
Cl2 Cr2 N1 C17 86.2(3) . . . . ?
O1 Cr2 N2 C22 -9.3(3) . . . . ?
O4 Cr2 N2 C22 -87.3(3) . . . . ?
N1 Cr2 N2 C22 178.2(3) . . . . ?
Cl1 Cr2 N2 C22 157.8(5) . . . . ?
Cl2 Cr2 N2 C22 85.5(3) . . . . ?
O1 Cr2 N2 C18 172.2(3) . . . . ?
O4 Cr2 N2 C18 94.2(3) . . . . ?
N1 Cr2 N2 C18 -0.3(3) . . . . ?
Cl1 Cr2 N2 C18 -20.7(9) . . . . ?
Cl2 Cr2 N2 C18 -93.0(3) . . . . ?
O2 Cr3 N3 C23 139.4(6) . . . . ?
O5 Cr3 N3 C23 91.8(3) . . . . ?
N4 Cr3 N3 C23 -178.2(3) . . . . ?
Cl4 Cr3 N3 C23 -93.6(3) . . . . ?
Cl3 Cr3 N3 C23 -3.3(3) . . . . ?
O2 Cr3 N3 C27 -46.9(8) . . . . ?
O5 Cr3 N3 C27 -94.5(3) . . . . ?
N4 Cr3 N3 C27 -4.5(3) . . . . ?
Cl4 Cr3 N3 C27 80.0(3) . . . . ?
Cl3 Cr3 N3 C27 170.4(2) . . . . ?
O2 Cr3 N4 C32 -10.8(3) . . . . ?
O5 Cr3 N4 C32 -88.8(3) . . . . ?
N3 Cr3 N4 C32 175.6(3) . . . . ?
Cl4 Cr3 N4 C32 83.6(3) . . . . ?
Cl3 Cr3 N4 C32 146.2(4) . . . . ?
O2 Cr3 N4 C28 177.7(3) . . . . ?
O5 Cr3 N4 C28 99.7(3) . . . . ?
N3 Cr3 N4 C28 4.1(3) . . . . ?
Cl4 Cr3 N4 C28 -87.9(3) . . . . ?
Cl3 Cr3 N4 C28 -25.3(7) . . . . ?
O3 Cr4 N5 C33 111.8(6) . . . . ?
O6 Cr4 N5 C33 85.0(3) . . . . ?
N6 Cr4 N5 C33 175.1(3) . . . . ?
Cl5 Cr4 N5 C33 -12.6(3) . . . . ?
Cl6 Cr4 N5 C33 -102.3(3) . . . . ?
O3 Cr4 N5 C37 -64.1(6) . . . . ?
O6 Cr4 N5 C37 -91.0(3) . . . . ?
N6 Cr4 N5 C37 -0.9(3) . . . . ?
Cl5 Cr4 N5 C37 171.4(3) . . . . ?
Cl6 Cr4 N5 C37 81.7(3) . . . . ?
O3 Cr4 N6 C42 -15.9(3) . . . . ?
O6 Cr4 N6 C42 -94.1(3) . . . . ?
N5 Cr4 N6 C42 175.0(3) . . . . ?
Cl5 Cr4 N6 C42 135.2(4) . . . . ?
Cl6 Cr4 N6 C42 78.8(3) . . . . ?
O3 Cr4 N6 C38 175.5(3) . . . . ?
O6 Cr4 N6 C38 97.3(3) . . . . ?
N5 Cr4 N6 C38 6.3(3) . . . . ?
Cl5 Cr4 N6 C38 -33.4(6) . . . . ?
Cl6 Cr4 N6 C38 -89.8(3) . . . . ?
O4 Cr2 O1 C1 -140.9(3) . . . . ?
N2 Cr2 O1 C1 131.4(3) . . . . ?
N1 Cr2 O1 C1 173.1(6) . . . . ?
Cl1 Cr2 O1 C1 -46.7(3) . . . . ?
Cl2 Cr2 O1 C1 44.1(3) . . . . ?
O4 Cr2 O1 Cr1 -2.80(11) . . . . ?
N2 Cr2 O1 Cr1 -90.52(13) . . . . ?
N1 Cr2 O1 Cr1 -48.8(7) . . . . ?
Cl1 Cr2 O1 Cr1 91.37(10) . . . . ?
Cl2 Cr2 O1 Cr1 -177.86(9) . . . . ?
O2 Cr1 O1 C1 -42.9(2) . . . . ?
O3 Cr1 O1 C1 50.1(2) . . . . ?
O4 Cr1 O1 C1 146.5(2) . . . . ?
O6 Cr1 O1 C1 99.2(5) . . . . ?
O5 Cr1 O1 C1 -122.1(2) . . . . ?
O2 Cr1 O1 Cr2 173.44(11) . . . . ?
O3 Cr1 O1 Cr2 -93.47(12) . . . . ?
O4 Cr1 O1 Cr2 2.84(11) . . . . ?
O6 Cr1 O1 Cr2 -44.4(5) . . . . ?
O5 Cr1 O1 Cr2 94.26(12) . . . . ?
O3 Cr1 O2 C2 -42.2(2) . . . . ?
O1 Cr1 O2 C2 50.6(2) . . . . ?
O4 Cr1 O2 C2 96.6(5) . . . . ?
O6 Cr1 O2 C2 -121.7(2) . . . . ?
O5 Cr1 O2 C2 148.4(2) . . . . ?
O3 Cr1 O2 Cr3 170.90(11) . . . . ?
O1 Cr1 O2 Cr3 -96.32(12) . . . . ?
O4 Cr1 O2 Cr3 -50.3(5) . . . . ?
O6 Cr1 O2 Cr3 91.39(12) . . . . ?
O5 Cr1 O2 Cr3 1.46(11) . . . . ?
O5 Cr3 O2 C2 -142.5(3) . . . . ?
N4 Cr3 O2 C2 127.3(3) . . . . ?
N3 Cr3 O2 C2 168.8(6) . . . . ?
Cl4 Cr3 O2 C2 42.1(3) . . . . ?
Cl3 Cr3 O2 C2 -48.6(3) . . . . ?
O5 Cr3 O2 Cr1 -1.44(11) . . . . ?
N4 Cr3 O2 Cr1 -91.60(13) . . . . ?
N3 Cr3 O2 Cr1 -50.1(7) . . . . ?
Cl4 Cr3 O2 Cr1 -176.81(9) . . . . ?
Cl3 Cr3 O2 Cr1 92.49(10) . . . . ?
O2 Cr1 O3 C3 49.1(2) . . . . ?
O1 Cr1 O3 C3 -43.3(2) . . . . ?
O4 Cr1 O3 C3 -122.4(2) . . . . ?
O6 Cr1 O3 C3 146.2(2) . . . . ?
O5 Cr1 O3 C3 101.0(5) . . . . ?
O2 Cr1 O3 Cr4 -95.14(12) . . . . ?
O1 Cr1 O3 Cr4 172.38(11) . . . . ?
O4 Cr1 O3 Cr4 93.36(12) . . . . ?
O6 Cr1 O3 Cr4 1.97(11) . . . . ?
O5 Cr1 O3 Cr4 -43.3(5) . . . . ?
O6 Cr4 O3 C3 -141.2(3) . . . . ?
N6 Cr4 O3 C3 129.9(3) . . . . ?
N5 Cr4 O3 C3 -168.7(5) . . . . ?
Cl5 Cr4 O3 C3 -44.3(3) . . . . ?
Cl6 Cr4 O3 C3 45.5(3) . . . . ?
O6 Cr4 O3 Cr1 -1.95(10) . . . . ?
N6 Cr4 O3 Cr1 -90.79(13) . . . . ?
N5 Cr4 O3 Cr1 -29.4(6) . . . . ?
Cl5 Cr4 O3 Cr1 95.01(10) . . . . ?
Cl6 Cr4 O3 Cr1 -175.23(9) . . . . ?
O2 Cr1 O4 C7 98.6(5) . . . . ?
O3 Cr1 O4 C7 -122.9(2) . . . . ?
O1 Cr1 O4 C7 145.7(3) . . . . ?
O6 Cr1 O4 C7 -43.5(2) . . . . ?
O5 Cr1 O4 C7 48.0(3) . . . . ?
O2 Cr1 O4 Cr2 -49.9(5) . . . . ?
O3 Cr1 O4 Cr2 88.62(12) . . . . ?
O1 Cr1 O4 Cr2 -2.77(10) . . . . ?
O6 Cr1 O4 Cr2 168.06(11) . . . . ?
O5 Cr1 O4 Cr2 -100.42(12) . . . . ?
O1 Cr2 O4 C7 -139.0(3) . . . . ?
N2 Cr2 O4 C7 -44.3(3) . . . . ?
N1 Cr2 O4 C7 33.0(3) . . . . ?
Cl1 Cr2 O4 C7 128.0(3) . . . . ?
Cl2 Cr2 O4 C7 -103.1(6) . . . . ?
O1 Cr2 O4 Cr1 2.78(10) . . . . ?
N2 Cr2 O4 Cr1 97.54(13) . . . . ?
N1 Cr2 O4 Cr1 174.86(12) . . . . ?
Cl1 Cr2 O4 Cr1 -90.17(9) . . . . ?
Cl2 Cr2 O4 Cr1 38.7(6) . . . . ?
O2 Cr1 O5 C8 147.1(3) . . . . ?
O3 Cr1 O5 C8 93.9(5) . . . . ?
O1 Cr1 O5 C8 -122.1(2) . . . . ?
O4 Cr1 O5 C8 -43.0(3) . . . . ?
O6 Cr1 O5 C8 49.7(3) . . . . ?
O2 Cr1 O5 Cr3 -1.41(11) . . . . ?
O3 Cr1 O5 Cr3 -54.6(5) . . . . ?
O1 Cr1 O5 Cr3 89.40(12) . . . . ?
O4 Cr1 O5 Cr3 168.50(11) . . . . ?
O6 Cr1 O5 Cr3 -98.82(12) . . . . ?
O2 Cr3 O5 C8 -139.8(3) . . . . ?
N4 Cr3 O5 C8 -44.9(3) . . . . ?
N3 Cr3 O5 C8 33.0(3) . . . . ?
Cl4 Cr3 O5 C8 -107.2(6) . . . . ?
Cl3 Cr3 O5 C8 126.5(3) . . . . ?
O2 Cr3 O5 Cr1 1.41(11) . . . . ?
N4 Cr3 O5 Cr1 96.35(13) . . . . ?
N3 Cr3 O5 Cr1 174.25(12) . . . . ?
Cl4 Cr3 O5 Cr1 34.0(6) . . . . ?
Cl3 Cr3 O5 Cr1 -92.25(10) . . . . ?
O2 Cr1 O6 C9 -124.3(2) . . . . ?
O3 Cr1 O6 C9 144.1(2) . . . . ?
O1 Cr1 O6 C9 93.9(5) . . . . ?
O4 Cr1 O6 C9 47.8(2) . . . . ?
O5 Cr1 O6 C9 -45.3(2) . . . . ?
O2 Cr1 O6 Cr4 89.68(12) . . . . ?
O3 Cr1 O6 Cr4 -1.92(10) . . . . ?
O1 Cr1 O6 Cr4 -52.1(5) . . . . ?
O4 Cr1 O6 Cr4 -98.25(12) . . . . ?
O5 Cr1 O6 Cr4 168.73(11) . . . . ?
O3 Cr4 O6 C9 -137.4(3) . . . . ?
N6 Cr4 O6 C9 -40.4(3) . . . . ?
N5 Cr4 O6 C9 37.0(3) . . . . ?
Cl5 Cr4 O6 C9 130.4(3) . . . . ?
Cl6 Cr4 O6 C9 -91.0(6) . . . . ?
O3 Cr4 O6 Cr1 1.92(10) . . . . ?
N6 Cr4 O6 Cr1 98.94(13) . . . . ?
N5 Cr4 O6 Cr1 176.36(12) . . . . ?
Cl5 Cr4 O6 Cr1 -90.26(10) . . . . ?
Cl6 Cr4 O6 Cr1 48.4(6) . . . . ?
Cr2 O1 C1 C4 126.0(3) . . . . ?
Cr1 O1 C1 C4 -7.1(4) . . . . ?
Cr1 O2 C2 C4 -6.8(4) . . . . ?
Cr3 O2 C2 C4 129.9(3) . . . . ?
Cr1 O3 C3 C4 -4.8(4) . . . . ?
Cr4 O3 C3 C4 129.3(3) . . . . ?
O1 C1 C4 C3 -58.1(4) . . . . ?
O1 C1 C4 C2 67.7(4) . . . . ?
O1 C1 C4 C5 -177.6(3) . . . . ?
O3 C3 C4 C1 65.4(4) . . . . ?
O3 C3 C4 C2 -60.3(4) . . . . ?
O3 C3 C4 C5 -175.7(3) . . . . ?
O2 C2 C4 C1 -59.3(4) . . . . ?
O2 C2 C4 C3 67.5(4) . . . . ?
O2 C2 C4 C5 -175.2(3) . . . . ?
C1 C4 C5 C6 68.4(4) . . . . ?
C3 C4 C5 C6 -54.1(4) . . . . ?
C2 C4 C5 C6 -173.2(3) . . . . ?
Cr1 O4 C7 C10 -4.0(4) . . . . ?
Cr2 O4 C7 C10 132.9(3) . . . . ?
Cr1 O5 C8 C10 -4.6(4) . . . . ?
Cr3 O5 C8 C10 131.7(3) . . . . ?
Cr1 O6 C9 C10 -3.4(4) . . . . ?
Cr4 O6 C9 C10 130.6(3) . . . . ?
O6 C9 C10 C7 -60.4(4) . . . . ?
O6 C9 C10 C8 65.2(4) . . . . ?
O6 C9 C10 C11 -178.8(3) . . . . ?
O4 C7 C10 C9 65.1(4) . . . . ?
O4 C7 C10 C8 -59.8(4) . . . . ?
O4 C7 C10 C11 -176.9(3) . . . . ?
O5 C8 C10 C9 -60.4(4) . . . . ?
O5 C8 C10 C7 65.1(4) . . . . ?
O5 C8 C10 C11 -177.0(3) . . . . ?
C9 C10 C11 C12 79.1(5) . . . . ?
C7 C10 C11 C12 -41.6(6) . . . . ?
C8 C10 C11 C12 -162.2(5) . . . . ?
C17 N1 C13 C14 -0.7(6) . . . . ?
Cr2 N1 C13 C14 177.2(3) . . . . ?
N1 C13 C14 C15 0.8(7) . . . . ?
C13 C14 C15 C16 -0.5(8) . . . . ?
C14 C15 C16 C17 0.1(8) . . . . ?
C13 N1 C17 C16 0.3(6) . . . . ?
Cr2 N1 C17 C16 -177.8(3) . . . . ?
C13 N1 C17 C18 178.9(4) . . . . ?
Cr2 N1 C17 C18 0.8(5) . . . . ?
C15 C16 C17 N1 0.0(7) . . . . ?
C15 C16 C17 C18 -178.5(4) . . . . ?
C22 N2 C18 C19 2.5(6) . . . . ?
Cr2 N2 C18 C19 -179.0(3) . . . . ?
C22 N2 C18 C17 -177.7(4) . . . . ?
Cr2 N2 C18 C17 0.8(5) . . . . ?
N1 C17 C18 N2 -1.0(5) . . . . ?
C16 C17 C18 N2 177.5(4) . . . . ?
N1 C17 C18 C19 178.7(4) . . . . ?
C16 C17 C18 C19 -2.7(7) . . . . ?
N2 C18 C19 C20 -0.8(7) . . . . ?
C17 C18 C19 C20 179.5(4) . . . . ?
C18 C19 C20 C21 -1.0(7) . . . . ?
C19 C20 C21 C22 1.0(7) . . . . ?
C18 N2 C22 C21 -2.5(6) . . . . ?
Cr2 N2 C22 C21 179.0(3) . . . . ?
C20 C21 C22 N2 0.8(7) . . . . ?
C27 N3 C23 C24 -0.5(6) . . . . ?
Cr3 N3 C23 C24 173.0(3) . . . . ?
N3 C23 C24 C25 0.0(6) . . . . ?
C23 C24 C25 C26 0.9(6) . . . . ?
C24 C25 C26 C27 -1.4(6) . . . . ?
C23 N3 C27 C26 0.0(5) . . . . ?
Cr3 N3 C27 C26 -174.2(3) . . . . ?
C23 N3 C27 C28 178.5(3) . . . . ?
Cr3 N3 C27 C28 4.2(4) . . . . ?
C25 C26 C27 N3 1.0(6) . . . . ?
C25 C26 C27 C28 -177.3(4) . . . . ?
C32 N4 C28 C29 3.0(5) . . . . ?
Cr3 N4 C28 C29 174.9(3) . . . . ?
C32 N4 C28 C27 -175.0(3) . . . . ?
Cr3 N4 C28 C27 -3.1(4) . . . . ?
N3 C27 C28 N4 -0.8(5) . . . . ?
C26 C27 C28 N4 177.6(3) . . . . ?
N3 C27 C28 C29 -178.8(3) . . . . ?
C26 C27 C28 C29 -0.4(6) . . . . ?
N4 C28 C29 C30 -1.2(6) . . . . ?
C27 C28 C29 C30 176.6(4) . . . . ?
C28 C29 C30 C31 -1.0(6) . . . . ?
C29 C30 C31 C32 1.4(6) . . . . ?
C28 N4 C32 C31 -2.6(6) . . . . ?
Cr3 N4 C32 C31 -174.0(3) . . . . ?
C30 C31 C32 N4 0.5(6) . . . . ?
C37 N5 C33 C34 1.7(6) . . . . ?
Cr4 N5 C33 C34 -174.2(3) . . . . ?
N5 C33 C34 C35 -0.8(6) . . . . ?
C33 C34 C35 C36 -0.7(6) . . . . ?
C34 C35 C36 C37 1.2(6) . . . . ?
C33 N5 C37 C36 -1.1(6) . . . . ?
Cr4 N5 C37 C36 175.2(3) . . . . ?
C33 N5 C37 C38 179.5(3) . . . . ?
Cr4 N5 C37 C38 -4.2(4) . . . . ?
C35 C36 C37 N5 -0.3(6) . . . . ?
C35 C36 C37 C38 179.0(4) . . . . ?
C42 N6 C38 C39 -1.2(6) . . . . ?
Cr4 N6 C38 C39 167.9(3) . . . . ?
C42 N6 C38 C37 -179.4(3) . . . . ?
Cr4 N6 C38 C37 -10.4(4) . . . . ?
N5 C37 C38 N6 9.5(5) . . . . ?
C36 C37 C38 N6 -169.9(4) . . . . ?
N5 C37 C38 C39 -168.7(4) . . . . ?
C36 C37 C38 C39 11.9(7) . . . . ?
N6 C38 C39 C40 0.6(7) . . . . ?
C37 C38 C39 C40 178.7(4) . . . . ?
C38 C39 C40 C41 0.2(8) . . . . ?
C39 C40 C41 C42 -0.5(8) . . . . ?
C38 N6 C42 C41 0.9(6) . . . . ?
Cr4 N6 C42 C41 -167.4(3) . . . . ?
C40 C41 C42 N6 -0.1(7) . . . . ?
